data_2216049
loop_
_publ_author_name
'Hai-Yan Liu'
'Ji-Cheng Ma'
'Jin Yang'

_publ_section_title
;<i>catena</i>-Poly[[[aquasilver(I)]-\m-2,3-dimethylpyrazine-\k^2^<i>N</i>:<i>N</i>']
 4-amino-2,5-dichlorobenzenesulfonate]
;
_journal_coeditor_code LH2525
_journal_issue 11
_journal_name_full 'Acta Crystallographica Section E'
_journal_page_first m2734
_journal_page_last m2735
_journal_paper_doi 10.1107/S160053680704977X
_journal_volume 63
_journal_year 2007
_chemical_formula_iupac '[Ag (C6 H8 N2) (H2 O)] (C6 H4 Cl2 N O3 S)'
_chemical_formula_moiety 'C6 H10 Ag N2 O + , C6 H4 Cl2 N O3 S -'
_chemical_formula_sum 'C12 H14 Ag Cl2 N3 O4 S'
_chemical_formula_weight 475.09
_chemical_name_systematic
;
catena-Poly[[[aquasilver(I)]-\m-2,3-dimethylpyrazine-\k^2^N:N']
4-amino-2,5-dichlorobenzenesulfonate]
;
_space_group_IT_number 14
_symmetry_cell_setting monoclinic
_symmetry_space_group_name_Hall '-P 2yn'
_symmetry_space_group_name_H-M 'P 1 21/n 1'
_atom_sites_solution_hydrogens geom
_atom_sites_solution_primary direct
_atom_sites_solution_secondary difmap
_audit_creation_method SHELXL97
_cell_angle_alpha 90.00
_cell_angle_beta 103.26(2)
_cell_angle_gamma 90.00
_cell_formula_units_Z 4
_cell_length_a 7.162(4)
_cell_length_b 16.298(9)
_cell_length_c 13.721(6)
_cell_measurement_reflns_used 12993
_cell_measurement_temperature 293(2)
_cell_measurement_theta_max 27.48
_cell_measurement_theta_min 3.01
_cell_volume 1558.9(14)
_computing_cell_refinement 'PROCESS-AUTO (Rigaku, 1998)'
_computing_data_collection 'PROCESS-AUTO (Rigaku, 1998)'
_computing_data_reduction 'PROCESS-AUTO (Rigaku, 1998)'
_computing_molecular_graphics 'SHELXTL-Plus (Sheldrick, 1990)'
_computing_publication_material 'SHELXL97 (Sheldrick, 1997)'
_computing_structure_refinement 'SHELXL97 (Sheldrick, 1997)'
_computing_structure_solution 'SHELXS97 (Sheldrick, 1997)'
_diffrn_ambient_temperature 293(2)
_diffrn_detector_area_resol_mean 10.0
_diffrn_measured_fraction_theta_full 0.983
_diffrn_measured_fraction_theta_max 0.985
_diffrn_measurement_device_type 'Rigaku R-AXIS RAPID'
_diffrn_measurement_method \w
_diffrn_radiation_monochromator graphite
_diffrn_radiation_source 'rotating anode'
_diffrn_radiation_type MoK\a
_diffrn_radiation_wavelength 0.71069
_diffrn_reflns_av_R_equivalents 0.0394
_diffrn_reflns_av_sigmaI/netI 0.0352
_diffrn_reflns_limit_h_max 9
_diffrn_reflns_limit_h_min -9
_diffrn_reflns_limit_k_max 21
_diffrn_reflns_limit_k_min -21
_diffrn_reflns_limit_l_max 17
_diffrn_reflns_limit_l_min -17
_diffrn_reflns_number 14717
_diffrn_reflns_theta_full 25.00
_diffrn_reflns_theta_max 27.48
_diffrn_reflns_theta_min 3.05
_diffrn_standards_decay_% 0
_diffrn_standards_interval_count 0
_diffrn_standards_number 0
_exptl_absorpt_coefficient_mu 1.792
_exptl_absorpt_correction_T_max 0.710
_exptl_absorpt_correction_T_min 0.597
_exptl_absorpt_correction_type multi-scan
_exptl_absorpt_process_details '(ABSCOR; Higashi, 1995)'
_exptl_crystal_colour colourless
_exptl_crystal_density_diffrn 2.024
_exptl_crystal_density_method 'not measured'
_exptl_crystal_description block
_exptl_crystal_F_000 944
_exptl_crystal_size_max 0.28
_exptl_crystal_size_mid 0.22
_exptl_crystal_size_min 0.19
_refine_diff_density_max 2.584
_refine_diff_density_min -0.926
_refine_ls_extinction_method none
_refine_ls_goodness_of_fit_ref 1.144
_refine_ls_hydrogen_treatment mixed
_refine_ls_matrix_type full
_refine_ls_number_parameters 220
_refine_ls_number_reflns 3520
_refine_ls_number_restraints 5
_refine_ls_restrained_S_all 1.143
_refine_ls_R_factor_all 0.0815
_refine_ls_R_factor_gt 0.0739
_refine_ls_shift/su_max 0.000
_refine_ls_shift/su_mean 0.000
_refine_ls_structure_factor_coef Fsqd
_refine_ls_weighting_details 'calc w = 1/[\s^2^(Fo^2^)+(0.0533P)^2^+23.775P] where P=(Fo^2^+2Fc^2^)/3'
_refine_ls_weighting_scheme calc
_refine_ls_wR_factor_gt 0.1907
_refine_ls_wR_factor_ref 0.1936
_reflns_number_gt 2932
_reflns_number_total 3520
_reflns_threshold_expression I>2\s(I)
_cod_data_source_file lh2525.cif
_cod_data_source_block I
_cod_original_sg_symbol_H-M 'P 21/n'
_cod_database_code 2216049
_cod_database_fobs_code 2216049

loop_
_symmetry_equiv_pos_as_xyz
'x, y, z'
'-x+1/2, y+1/2, -z+1/2'
'-x, -y, -z'
'x-1/2, -y-1/2, z-1/2'

loop_
_atom_site_type_symbol
_atom_site_label
_atom_site_fract_x
_atom_site_fract_y
_atom_site_fract_z
_atom_site_U_iso_or_equiv
_atom_site_adp_type
_atom_site_calc_flag
_atom_site_refinement_flags
_atom_site_occupancy
Ag Ag1 -0.29399(9) 0.23016(5) 0.46242(6) 0.0406(2) Uani d . 1
Cl Cl1 -0.4029(3) 0.11290(13) 0.70107(19) 0.0383(5) Uani d . 1
S S1 0.0264(3) 0.03566(11) 0.70936(15) 0.0269(4) Uani d . 1
Cl Cl2 0.2908(3) 0.34574(12) 0.72206(17) 0.0351(5) Uani d . 1
C C7 0.1131(11) 0.3127(5) 0.4664(6) 0.0251(15) Uani d . 1
C C8 0.3063(10) 0.3119(5) 0.4708(6) 0.0237(14) Uani d . 1
O O1 -0.0284(10) -0.0027(4) 0.7928(5) 0.0393(14) Uani d . 1
O O3 0.2262(10) 0.0319(4) 0.7124(6) 0.0466(17) Uani d . 1
C C6 -0.2032(11) 0.1760(5) 0.7083(6) 0.0262(15) Uani d . 1
C C4 -0.0839(11) 0.3161(5) 0.7147(6) 0.0261(15) Uani d . 1
O O2 -0.0909(12) 0.0070(4) 0.6145(6) 0.056(2) Uani d . 1
N N2 0.4000(8) 0.2405(4) 0.4677(5) 0.0238(13) Uani d . 1
C C1 -0.0228(10) 0.1426(4) 0.7134(6) 0.0232(14) Uani d . 1
N N3 -0.1112(11) 0.3970(4) 0.7135(7) 0.0383(17) Uani d D 1
H HN2 -0.225(7) 0.401(8) 0.722(9) 0.057 Uiso d D 1
H HN1 -0.013(10) 0.414(7) 0.756(7) 0.057 Uiso d D 1
C C3 0.0991(10) 0.2810(4) 0.7199(6) 0.0239(14) Uani d . 1
N N1 0.0099(10) 0.2414(5) 0.4624(5) 0.0322(15) Uani d . 1
C C2 0.1272(12) 0.1976(5) 0.7203(6) 0.0284(16) Uani d . 1
H H2 0.2505 0.1774 0.7253 0.034 Uiso calc R 1
C C19 0.4244(13) 0.3885(6) 0.4822(8) 0.040(2) Uani d . 1
H H19A 0.5553 0.3747 0.4834 0.061 Uiso calc R 1
H H19B 0.4182 0.4154 0.5436 0.061 Uiso calc R 1
H H19C 0.3757 0.4245 0.4268 0.061 Uiso calc R 1
C C10 0.2999(13) 0.1707(5) 0.4620(7) 0.0343(18) Uani d . 1
H H10 0.3607 0.1207 0.4587 0.041 Uiso calc R 1
C C5 -0.2334(12) 0.2593(5) 0.7078(6) 0.0314(17) Uani d . 1
H H5 -0.3574 0.2787 0.7026 0.038 Uiso calc R 1
C C9 0.1084(12) 0.1724(6) 0.4612(7) 0.0351(18) Uani d . 1
H H9 0.0439 0.1228 0.4598 0.042 Uiso calc R 1
C C23 0.0026(14) 0.3922(6) 0.4655(8) 0.041(2) Uani d . 1
H H23A -0.1298 0.3800 0.4626 0.062 Uiso calc R 1
H H23B 0.0122 0.4240 0.4080 0.062 Uiso calc R 1
H H23C 0.0553 0.4227 0.5253 0.062 Uiso calc R 1
O O1W -0.3165(10) 0.0749(4) 0.4468(6) 0.0462(16) Uani d D 1
H HW11 -0.270(17) 0.050(7) 0.403(6) 0.069 Uiso d D 1
H HW12 -0.269(17) 0.050(7) 0.501(4) 0.069 Uiso d D 1

loop_
_atom_site_aniso_label
_atom_site_aniso_U_11
_atom_site_aniso_U_22
_atom_site_aniso_U_33
_atom_site_aniso_U_12
_atom_site_aniso_U_13
_atom_site_aniso_U_23
Ag1 0.0212(3) 0.0460(4) 0.0564(5) 0.0001(3) 0.0129(3) -0.0038(3)
Cl1 0.0224(9) 0.0321(10) 0.0620(14) -0.0046(8) 0.0131(9) 0.0019(9)
S1 0.0296(9) 0.0151(8) 0.0387(10) 0.0003(7) 0.0136(8) -0.0007(7)
Cl2 0.0326(10) 0.0222(9) 0.0519(12) -0.0081(7) 0.0128(9) -0.0044(8)
C7 0.027(4) 0.025(4) 0.025(3) 0.003(3) 0.008(3) -0.002(3)
C8 0.017(3) 0.026(4) 0.028(4) -0.002(3) 0.006(3) -0.001(3)
O1 0.049(4) 0.025(3) 0.049(4) 0.005(3) 0.023(3) 0.010(3)
O3 0.044(4) 0.017(3) 0.085(5) 0.004(3) 0.029(4) 0.004(3)
C6 0.021(3) 0.028(4) 0.031(4) -0.007(3) 0.009(3) 0.002(3)
C4 0.029(4) 0.022(4) 0.027(4) 0.000(3) 0.007(3) 0.000(3)
O2 0.082(6) 0.029(3) 0.050(4) 0.005(3) 0.001(4) -0.015(3)
N2 0.014(3) 0.030(3) 0.029(3) 0.003(2) 0.007(2) -0.004(3)
C1 0.017(3) 0.019(3) 0.036(4) -0.003(3) 0.010(3) -0.001(3)
N3 0.034(4) 0.020(3) 0.062(5) 0.005(3) 0.013(4) -0.005(3)
C3 0.023(4) 0.019(3) 0.029(4) -0.001(3) 0.006(3) -0.001(3)
N1 0.029(3) 0.032(4) 0.037(4) 0.005(3) 0.009(3) -0.008(3)
C2 0.029(4) 0.020(4) 0.038(4) 0.002(3) 0.010(3) 0.000(3)
C19 0.032(4) 0.032(5) 0.062(6) -0.011(4) 0.019(4) -0.006(4)
C10 0.042(5) 0.026(4) 0.036(4) -0.002(3) 0.010(4) -0.005(3)
C5 0.026(4) 0.026(4) 0.042(5) 0.007(3) 0.009(3) 0.000(3)
C9 0.025(4) 0.034(4) 0.045(5) -0.002(3) 0.007(3) -0.007(4)
C23 0.040(5) 0.031(5) 0.054(6) 0.010(4) 0.014(4) 0.000(4)
O1W 0.047(4) 0.044(4) 0.049(4) 0.010(3) 0.014(3) 0.000(3)

loop_
_atom_type_symbol
_atom_type_description
_atom_type_scat_dispersion_real
_atom_type_scat_dispersion_imag
_atom_type_scat_source
C C 0.0033 0.0016 'International Tables Vol C Tables 4.2.6.8 and 6.1.1.4'
H H 0.0000 0.0000 'International Tables Vol C Tables 4.2.6.8 and 6.1.1.4'
N N 0.0061 0.0033 'International Tables Vol C Tables 4.2.6.8 and 6.1.1.4'
O O 0.0106 0.0060 'International Tables Vol C Tables 4.2.6.8 and 6.1.1.4'
Cl Cl 0.1484 0.1585 'International Tables Vol C Tables 4.2.6.8 and 6.1.1.4'
Ag Ag -0.8971 1.1015 'International Tables Vol C Tables 4.2.6.8 and 6.1.1.4'
S S 0.1246 0.1234 'International Tables Vol C Tables 4.2.6.8 and 6.1.1.4'

loop_
_geom_angle_atom_site_label_1
_geom_angle_atom_site_label_2
_geom_angle_atom_site_label_3
_geom_angle_site_symmetry_1
_geom_angle_site_symmetry_3
_geom_angle
_geom_angle_publ_flag
N1 Ag1 N2 . 1_455 170.7(2) y
N1 Ag1 O1W . . 97.3(3) y
N2 Ag1 O1W 1_455 . 92.0(2) y
O3 S1 O1 . . 114.5(4) ?
O3 S1 O2 . . 112.5(5) ?
O1 S1 O2 . . 111.5(5) ?
O3 S1 C1 . . 104.2(3) ?
O1 S1 C1 . . 108.0(4) ?
O2 S1 C1 . . 105.3(4) ?
C8 C7 N1 . . 121.5(7) ?
C8 C7 C23 . . 121.9(7) ?
N1 C7 C23 . . 116.6(7) ?
N2 C8 C7 . . 120.7(7) ?
N2 C8 C19 . . 116.7(7) ?
C7 C8 C19 . . 122.5(7) ?
C5 C6 C1 . . 122.0(7) ?
C5 C6 Cl1 . . 117.1(6) ?
C1 C6 Cl1 . . 120.9(6) ?
N3 C4 C5 . . 123.0(7) ?
N3 C4 C3 . . 122.1(7) ?
C5 C4 C3 . . 114.9(7) ?
C10 N2 C8 . . 118.1(7) ?
C10 N2 Ag1 . 1_655 117.0(5) ?
C8 N2 Ag1 . 1_655 124.7(5) ?
C2 C1 C6 . . 116.7(7) ?
C2 C1 S1 . . 118.6(6) ?
C6 C1 S1 . . 124.7(5) ?
C4 N3 HN2 . . 102(9) ?
C4 N3 HN1 . . 102(9) ?
HN2 N3 HN1 . . 123(10) ?
C2 C3 C4 . . 122.2(7) ?
C2 C3 Cl2 . . 119.3(6) ?
C4 C3 Cl2 . . 118.5(6) ?
C9 N1 C7 . . 115.7(7) ?
C9 N1 Ag1 . . 117.5(6) ?
C7 N1 Ag1 . . 126.8(5) ?
C3 C2 C1 . . 121.9(7) ?
C3 C2 H2 . . 119.0 ?
C1 C2 H2 . . 119.0 ?
C8 C19 H19A . . 109.5 ?
C8 C19 H19B . . 109.5 ?
H19A C19 H19B . . 109.5 ?
C8 C19 H19C . . 109.5 ?
H19A C19 H19C . . 109.5 ?
H19B C19 H19C . . 109.5 ?
N2 C10 C9 . . 120.3(8) ?
N2 C10 H10 . . 119.8 ?
C9 C10 H10 . . 119.8 ?
C6 C5 C4 . . 122.3(7) ?
C6 C5 H5 . . 118.8 ?
C4 C5 H5 . . 118.8 ?
N1 C9 C10 . . 123.5(8) ?
N1 C9 H9 . . 118.3 ?
C10 C9 H9 . . 118.3 ?
C7 C23 H23A . . 109.5 ?
C7 C23 H23B . . 109.5 ?
H23A C23 H23B . . 109.5 ?
C7 C23 H23C . . 109.5 ?
H23A C23 H23C . . 109.5 ?
H23B C23 H23C . . 109.5 ?
Ag1 O1W HW11 . . 120(9) ?
Ag1 O1W HW12 . . 113(9) ?
HW11 O1W HW12 . . 104(10) ?

loop_
_geom_bond_atom_site_label_1
_geom_bond_atom_site_label_2
_geom_bond_site_symmetry_2
_geom_bond_distance
_geom_bond_publ_flag
Ag1 N1 . 2.184(7) y
Ag1 N2 1_455 2.216(6) y
Ag1 O1W . 2.542(8) y
Cl1 C6 . 1.745(8) ?
S1 O3 . 1.424(7) ?
S1 O1 . 1.435(6) ?
S1 O2 . 1.455(7) ?
S1 C1 . 1.782(7) ?
Cl2 C3 . 1.726(8) ?
C7 C8 . 1.371(10) ?
C7 N1 . 1.373(11) ?
C7 C23 . 1.516(11) ?
C8 N2 . 1.350(10) ?
C8 C19 . 1.496(11) ?
C6 C5 . 1.376(11) ?
C6 C1 . 1.388(10) ?
C4 N3 . 1.333(10) ?
C4 C5 . 1.402(11) ?
C4 C3 . 1.417(10) ?
N2 C10 . 1.338(11) ?
N2 Ag1 1_655 2.216(6) ?
C1 C2 . 1.385(10) ?
N3 HN2 . 0.85(7) ?
N3 HN1 . 0.85(9) ?
C3 C2 . 1.375(10) ?
N1 C9 . 1.329(11) ?
C2 H2 . 0.9300 ?
C19 H19A . 0.9600 ?
C19 H19B . 0.9600 ?
C19 H19C . 0.9600 ?
C10 C9 . 1.369(12) ?
C10 H10 . 0.9300 ?
C5 H5 . 0.9300 ?
C9 H9 . 0.9300 ?
C23 H23A . 0.9600 ?
C23 H23B . 0.9600 ?
C23 H23C . 0.9600 ?
O1W HW11 . 0.85(10) ?
O1W HW12 . 0.85(7) ?

loop_
_geom_hbond_atom_site_label_D
_geom_hbond_atom_site_label_H
_geom_hbond_atom_site_label_A
_geom_hbond_site_symmetry_A
_geom_hbond_distance_DH
_geom_hbond_distance_HA
_geom_hbond_distance_DA
_geom_hbond_angle_DHA
O1W HW11 O3 3_556 0.85(10) 2.15(10) 2.977(10) 164(13)
N3 HN2 O1 2_456 0.85(7) 2.34(8) 3.040(10) 140(11)
O1W HW12 O2 . 0.85(7) 1.90(4) 2.725(11) 162(12)

loop_
_geom_torsion_atom_site_label_1
_geom_torsion_atom_site_label_2
_geom_torsion_atom_site_label_3
_geom_torsion_atom_site_label_4
_geom_torsion_site_symmetry_1
_geom_torsion_site_symmetry_4
_geom_torsion
N1 C7 C8 N2 . . 2.3(12)
C23 C7 C8 N2 . . -177.5(7)
N1 C7 C8 C19 . . -175.8(8)
C23 C7 C8 C19 . . 4.4(13)
C7 C8 N2 C10 . . -1.2(11)
C19 C8 N2 C10 . . 177.1(8)
C7 C8 N2 Ag1 . 1_655 175.1(5)
C19 C8 N2 Ag1 . 1_655 -6.6(10)
C5 C6 C1 C2 . . 1.5(12)
Cl1 C6 C1 C2 . . -179.2(6)
C5 C6 C1 S1 . . -177.3(7)
Cl1 C6 C1 S1 . . 2.0(10)
O3 S1 C1 C2 . . -1.3(8)
O1 S1 C1 C2 . . 120.9(7)
O2 S1 C1 C2 . . -119.9(7)
O3 S1 C1 C6 . . 177.5(7)
O1 S1 C1 C6 . . -60.3(8)
O2 S1 C1 C6 . . 58.9(8)
N3 C4 C3 C2 . . -179.5(8)
C5 C4 C3 C2 . . -1.3(12)
N3 C4 C3 Cl2 . . -1.5(11)
C5 C4 C3 Cl2 . . 176.7(6)
C8 C7 N1 C9 . . -1.1(11)
C23 C7 N1 C9 . . 178.7(8)
C8 C7 N1 Ag1 . . 176.8(6)
C23 C7 N1 Ag1 . . -3.4(10)
O1W Ag1 N1 C9 . . -4.0(7)
O1W Ag1 N1 C7 . . 178.1(7)
C4 C3 C2 C1 . . 1.4(13)
Cl2 C3 C2 C1 . . -176.6(6)
C6 C1 C2 C3 . . -1.4(12)
S1 C1 C2 C3 . . 177.5(6)
C8 N2 C10 C9 . . -1.1(12)
Ag1 N2 C10 C9 1_655 . -177.6(7)
C1 C6 C5 C4 . . -1.6(13)
Cl1 C6 C5 C4 . . 179.1(6)
N3 C4 C5 C6 . . 179.5(9)
C3 C4 C5 C6 . . 1.4(12)
C7 N1 C9 C10 . . -1.2(13)
Ag1 N1 C9 C10 . . -179.3(7)
N2 C10 C9 N1 . . 2.4(14)
